data_4104842
loop_
_publ_author_name
'C. W. Liu'
'Bijay Sarkar'
'Yao-Jheng Huang'
'Ping-Kuei Liao'
'Ju-Chun Wang'
'Jean-Yves Saillard'
'Samia Kahlal'

_publ_section_title
;
 Octanuclear Copper(I) Clusters Inscribed in a Se12 Icosahedron:
 Anion-Induced Modulation of the Core Size and Symmetry
;
_journal_name_full 'Journal of the American Chemical Society'
_journal_page_first 11222
_journal_page_last 11233
_journal_paper_doi 10.1021/ja904089t
_journal_volume 131
_journal_year 2009
_chemical_formula_sum 'C36 H85 Cu8 F6 O12 P7 Se12'
_chemical_formula_weight 2496.67
_chemical_name_systematic
; 
 ? 
;
_space_group_IT_number 15
_symmetry_cell_setting monoclinic
_symmetry_space_group_name_Hall '-C 2yc'
_symmetry_space_group_name_H-M 'C 1 2/c 1'
_atom_sites_solution_hydrogens geom
_atom_sites_solution_primary direct
_atom_sites_solution_secondary difmap
_audit_creation_method SHELXL-97
_cell_angle_alpha 90.00
_cell_angle_beta 91.879(5)
_cell_angle_gamma 90.00
_cell_formula_units_Z 4
_cell_length_a 24.254(3)
_cell_length_b 13.0874(14)
_cell_length_c 24.861(4)
_cell_measurement_reflns_used 3016
_cell_measurement_temperature 298(2)
_cell_measurement_theta_max 20.79
_cell_measurement_theta_min 2.31
_cell_volume 7887.2(18)
_computing_cell_refinement 'Bruker SMART'
_computing_data_collection 'Bruker SMART'
_computing_data_reduction 'Bruker SAINT'
_computing_molecular_graphics 'Bruker SHELXTL'
_computing_publication_material 'Bruker SHELXTL'
_computing_structure_refinement 'SHELXL-97 (Sheldrick, 2008)'
_computing_structure_solution 'SHELXS-97 (Sheldrick, 2008)'
_diffrn_ambient_temperature 298(2)
_diffrn_measured_fraction_theta_full 0.999
_diffrn_measured_fraction_theta_max 0.999
_diffrn_measurement_device_type 'CCD area detector'
_diffrn_measurement_method 'phi and omega scans'
_diffrn_radiation_monochromator graphite
_diffrn_radiation_source 'fine-focus sealed tube'
_diffrn_radiation_type MoK\a
_diffrn_radiation_wavelength 0.71073
_diffrn_reflns_av_R_equivalents 0.0525
_diffrn_reflns_av_sigmaI/netI 0.0608
_diffrn_reflns_limit_h_max 20
_diffrn_reflns_limit_h_min -28
_diffrn_reflns_limit_k_max 15
_diffrn_reflns_limit_k_min -11
_diffrn_reflns_limit_l_max 29
_diffrn_reflns_limit_l_min -26
_diffrn_reflns_number 20353
_diffrn_reflns_theta_full 25.00
_diffrn_reflns_theta_max 25.00
_diffrn_reflns_theta_min 1.64
_exptl_absorpt_coefficient_mu 7.850
_exptl_absorpt_correction_T_max 0.7442
_exptl_absorpt_correction_T_min 0.5074
_exptl_absorpt_correction_type multi-scan
_exptl_absorpt_process_details SADABS
_exptl_crystal_colour 'light blue'
_exptl_crystal_density_diffrn 2.103
_exptl_crystal_description plane
_exptl_crystal_F_000 4784
_exptl_crystal_size_max 0.10
_exptl_crystal_size_mid 0.07
_exptl_crystal_size_min 0.04
_refine_diff_density_max 3.473
_refine_diff_density_min -0.785
_refine_diff_density_rms 0.129
_refine_ls_extinction_method none
_refine_ls_goodness_of_fit_ref 1.053
_refine_ls_hydrogen_treatment constr
_refine_ls_matrix_type full
_refine_ls_number_parameters 402
_refine_ls_number_reflns 6951
_refine_ls_number_restraints 0
_refine_ls_restrained_S_all 1.053
_refine_ls_R_factor_all 0.0917
_refine_ls_R_factor_gt 0.0518
_refine_ls_shift/su_max 0.002
_refine_ls_shift/su_mean 0.000
_refine_ls_structure_factor_coef Fsqd
_refine_ls_weighting_details 'calc w=1/[\s^2^(Fo^2^)+(0.0749P)^2^+2.3699P] where P=(Fo^2^+2Fc^2^)/3'
_refine_ls_weighting_scheme calc
_refine_ls_wR_factor_gt 0.1309
_refine_ls_wR_factor_ref 0.1441
_reflns_number_gt 4510
_reflns_number_total 6951
_reflns_threshold_expression >2sigma(I)
_cod_data_source_file ja904089t_si_002_4.cif
_cod_data_source_block 3a
_cod_original_cell_volume 7887.3(17)
_cod_database_code 4104842

loop_
_symmetry_equiv_pos_as_xyz
'x, y, z'
'-x, y, -z+1/2'
'x+1/2, y+1/2, z'
'-x+1/2, y+1/2, -z+1/2'
'-x, -y, -z'
'x, -y, z-1/2'
'-x+1/2, -y+1/2, -z'
'x+1/2, -y+1/2, z-1/2'

loop_
_atom_site_label
_atom_site_type_symbol
_atom_site_fract_x
_atom_site_fract_y
_atom_site_fract_z
_atom_site_U_iso_or_equiv
_atom_site_adp_type
_atom_site_occupancy
_atom_site_symmetry_multiplicity
_atom_site_calc_flag
_atom_site_refinement_flags
Se1 Se 0.15345(4) 0.35546(7) 0.89401(3) 0.0586(3) Uani 1 1 d .
Se2 Se 0.16876(4) 0.05284(7) 0.92046(3) 0.0571(2) Uani 1 1 d .
Se3 Se 0.32195(3) -0.00104(6) 0.97735(3) 0.0549(2) Uani 1 1 d .
Se4 Se 0.21605(4) 0.30457(7) 1.14234(3) 0.0597(3) Uani 1 1 d .
Se5 Se 0.10087(3) 0.23348(6) 1.02932(3) 0.0535(2) Uani 1 1 d .
Se6 Se 0.19803(4) 0.02890(6) 1.07909(4) 0.0586(3) Uani 1 1 d .
Cu1 Cu 0.14881(10) 0.21563(16) 0.95067(9) 0.0461(5) Uani 0.50 1 d P
Cu5 Cu 0.18320(13) 0.22721(18) 0.96759(10) 0.0665(6) Uani 0.50 1 d P
Cu3 Cu 0.23111(9) 0.03935(18) 0.99289(9) 0.0477(6) Uani 0.50 1 d P
Cu6 Cu 0.23732(10) 0.1079(3) 0.99496(10) 0.0709(7) Uani 0.50 1 d P
Cu4 Cu 0.17066(9) 0.34033(16) 1.06117(9) 0.0476(5) Uani 0.50 1 d P
Cu7 Cu 0.19636(12) 0.3123(2) 1.04088(11) 0.0680(7) Uani 0.50 1 d P
Cu2 Cu 0.24722(8) 0.33506(16) 0.89867(9) 0.0508(5) Uani 0.50 1 d P
Cu8 Cu 0.24746(9) 0.30482(17) 0.93522(12) 0.0631(6) Uani 0.50 1 d P
P1 P 0.11554(9) 0.09505(17) 1.07504(9) 0.0532(5) Uani 1 1 d .
P2 P 0.13649(9) 0.48750(15) 0.94395(9) 0.0506(5) Uani 1 1 d .
P3 P 0.21912(10) 0.0815(2) 0.85123(9) 0.0714(7) Uani 1 1 d .
P4 P 0.0000 0.4839(8) 0.7500 0.190(4) Uani 1 2 d S
F1 F 0.0224(9) 0.5713(12) 0.7847(5) 0.298(9) Uani 1 1 d .
F2 F -0.0353(9) 0.466(3) 0.7922(7) 0.50(3) Uani 1 1 d .
F3 F 0.0389(15) 0.4237(17) 0.7810(7) 0.46(2) Uani 1 1 d .
O1 O 0.0728(3) 0.0173(5) 1.0490(3) 0.091(2) Uani 1 1 d .
O2 O 0.1019(3) 0.1092(5) 1.1362(2) 0.0786(19) Uani 1 1 d .
O3 O 0.0741(2) 0.4918(5) 0.9562(2) 0.0690(17) Uani 1 1 d .
O4 O 0.1476(5) 0.5824(6) 0.9088(3) 0.137(4) Uani 1 1 d .
O5 O 0.2445(3) -0.0247(6) 0.8381(4) 0.121(3) Uani 1 1 d .
O6 O 0.1821(4) 0.1186(13) 0.8026(3) 0.208(7) Uani 1 1 d .
C1 C 0.1362(10) 0.1105(17) 0.7814(6) 0.174(9) Uani 1 1 d .
H1A H 0.1288 0.0379 0.7876 0.209 Uiso 1 1 calc R
C2 C 0.0901(7) 0.1496(16) 0.7944(7) 0.178(8) Uani 1 1 d .
H2A H 0.0868 0.1462 0.8327 0.267 Uiso 1 1 calc R
H2B H 0.0604 0.1123 0.7771 0.267 Uiso 1 1 calc R
H2C H 0.0886 0.2197 0.7830 0.267 Uiso 1 1 calc R
C3 C 0.1416(9) 0.1115(15) 0.7194(6) 0.210(9) Uani 1 1 d .
H3A H 0.1060 0.1005 0.7024 0.315 Uiso 1 1 calc R
H3B H 0.1663 0.0582 0.7091 0.315 Uiso 1 1 calc R
H3C H 0.1559 0.1764 0.7084 0.315 Uiso 1 1 calc R
C4 C 0.0299(4) 0.4855(7) 0.9124(4) 0.072(3) Uani 1 1 d .
H4A H 0.0472 0.4828 0.8774 0.087 Uiso 1 1 calc R
C5 C -0.0039(4) 0.5814(9) 0.9160(5) 0.107(4) Uani 1 1 d .
H5A H -0.0325 0.5807 0.8884 0.160 Uiso 1 1 calc R
H5B H 0.0194 0.6398 0.9112 0.160 Uiso 1 1 calc R
H5C H -0.0201 0.5848 0.9507 0.160 Uiso 1 1 calc R
C6 C -0.0013(5) 0.3907(9) 0.9208(5) 0.114(4) Uani 1 1 d .
H6A H 0.0225 0.3330 0.9165 0.171 Uiso 1 1 calc R
H6B H -0.0315 0.3870 0.8949 0.171 Uiso 1 1 calc R
H6C H -0.0153 0.3905 0.9564 0.171 Uiso 1 1 calc R
C7 C 0.0664(5) 0.1883(9) 1.1606(5) 0.094(4) Uani 1 1 d .
H7A H 0.0701 0.2527 1.1410 0.112 Uiso 1 1 calc R
C8 C 0.0089(5) 0.1550(15) 1.1571(6) 0.168(8) Uani 1 1 d .
H8A H -0.0140 0.2061 1.1727 0.253 Uiso 1 1 calc R
H8B H 0.0052 0.0919 1.1763 0.253 Uiso 1 1 calc R
H8C H -0.0021 0.1450 1.1201 0.253 Uiso 1 1 calc R
C9 C 0.0885(6) 0.2015(11) 1.2165(5) 0.135(5) Uani 1 1 d .
H9A H 0.0672 0.2521 1.2345 0.202 Uiso 1 1 calc R
H9B H 0.1263 0.2232 1.2158 0.202 Uiso 1 1 calc R
H9C H 0.0864 0.1377 1.2354 0.202 Uiso 1 1 calc R
C10 C 0.0718(6) -0.0944(11) 1.0617(7) 0.129(5) Uani 1 1 d .
H10A H 0.1038 -0.1127 1.0848 0.155 Uiso 1 1 calc R
C11 C 0.0734(9) -0.1469(12) 1.0125(8) 0.203(11) Uani 1 1 d .
H11A H 0.1085 -0.1360 0.9967 0.304 Uiso 1 1 calc R
H11B H 0.0446 -0.1220 0.9886 0.304 Uiso 1 1 calc R
H11C H 0.0682 -0.2187 1.0187 0.304 Uiso 1 1 calc R
C12 C 0.0185(10) -0.1106(15) 1.0918(9) 0.251(13) Uani 1 1 d .
H12A H 0.0157 -0.1810 1.1021 0.377 Uiso 1 1 calc R
H12B H -0.0126 -0.0927 1.0688 0.377 Uiso 1 1 calc R
H12C H 0.0189 -0.0683 1.1234 0.377 Uiso 1 1 calc R
C13 C 0.2877(7) -0.0427(12) 0.7993(7) 0.143(7) Uani 1 1 d .
H13A H 0.2981 0.0225 0.7831 0.172 Uiso 1 1 calc R
C14 C 0.3350(8) -0.087(2) 0.8264(10) 0.270(16) Uani 1 1 d .
H14A H 0.3497 -0.0393 0.8526 0.405 Uiso 1 1 calc R
H14B H 0.3624 -0.1019 0.8006 0.405 Uiso 1 1 calc R
H14C H 0.3244 -0.1486 0.8441 0.405 Uiso 1 1 calc R
C15 C 0.2628(7) -0.1133(15) 0.7553(7) 0.206(10) Uani 1 1 d .
H15A H 0.2895 -0.1247 0.7283 0.308 Uiso 1 1 calc R
H15B H 0.2305 -0.0817 0.7392 0.308 Uiso 1 1 calc R
H15C H 0.2528 -0.1774 0.7711 0.308 Uiso 1 1 calc R
C16 C 0.1699(8) 0.6565(16) 0.8980(9) 0.256(15) Uani 1 1 d .
C17 C 0.1482(9) 0.696(2) 0.8453(11) 0.38(2) Uani 1 1 d .
H17A H 0.1230 0.6469 0.8295 0.564 Uiso 1 1 calc R
H17B H 0.1783 0.7065 0.8218 0.564 Uiso 1 1 calc R
H17C H 0.1293 0.7592 0.8507 0.564 Uiso 1 1 calc R
C18 C 0.2068(7) 0.7190(10) 0.9234(7) 0.171(8) Uani 1 1 d .
H18A H 0.2207 0.6867 0.9558 0.256 Uiso 1 1 calc R
H18B H 0.1890 0.7821 0.9323 0.256 Uiso 1 1 calc R
H18C H 0.2368 0.7326 0.9002 0.256 Uiso 1 1 calc R
H0 H 0.2500 0.2500 1.0000 0.050 Uiso 1 2 d S

loop_
_atom_site_aniso_label
_atom_site_aniso_U_11
_atom_site_aniso_U_22
_atom_site_aniso_U_33
_atom_site_aniso_U_23
_atom_site_aniso_U_13
_atom_site_aniso_U_12
Se1 0.0616(5) 0.0696(6) 0.0446(5) -0.0045(4) -0.0006(4) 0.0158(4)
Se2 0.0572(5) 0.0652(6) 0.0493(5) -0.0101(4) 0.0087(4) -0.0086(4)
Se3 0.0608(5) 0.0552(5) 0.0488(5) -0.0047(4) 0.0034(4) 0.0120(4)
Se4 0.0675(6) 0.0700(6) 0.0425(5) -0.0010(4) 0.0161(4) 0.0005(4)
Se5 0.0437(5) 0.0629(5) 0.0546(5) 0.0077(4) 0.0120(4) 0.0048(4)
Se6 0.0565(5) 0.0566(5) 0.0639(6) 0.0137(4) 0.0201(4) 0.0095(4)
Cu1 0.0428(12) 0.0570(13) 0.0388(12) -0.0017(9) 0.0050(10) 0.0025(10)
Cu5 0.0844(19) 0.0609(15) 0.0556(16) -0.0004(11) 0.0246(14) 0.0073(14)
Cu3 0.0517(12) 0.0423(13) 0.0495(12) -0.0019(11) 0.0085(9) 0.0011(11)
Cu6 0.0535(15) 0.112(2) 0.0473(14) 0.0032(16) 0.0074(10) 0.0143(16)
Cu4 0.0487(13) 0.0513(13) 0.0436(13) 0.0001(9) 0.0156(10) 0.0088(10)
Cu7 0.0739(18) 0.0661(17) 0.0628(17) 0.0170(13) -0.0133(14) -0.0114(13)
Cu2 0.0553(13) 0.0592(13) 0.0384(12) 0.0048(10) 0.0089(10) 0.0075(9)
Cu8 0.0514(13) 0.0603(15) 0.0782(18) -0.0109(13) 0.0088(12) 0.0050(10)
P1 0.0489(12) 0.0550(13) 0.0566(14) 0.0055(10) 0.0165(10) -0.0018(10)
P2 0.0538(13) 0.0463(12) 0.0515(13) 0.0097(9) 0.0018(10) 0.0061(9)
P3 0.0617(15) 0.111(2) 0.0421(14) -0.0256(13) 0.0086(11) -0.0104(14)
P4 0.282(12) 0.208(9) 0.075(5) 0.000 -0.057(7) 0.000
F1 0.47(3) 0.310(18) 0.111(9) -0.026(10) -0.057(13) -0.026(18)
F2 0.33(2) 1.08(7) 0.105(11) 0.07(2) 0.010(13) -0.39(4)
F3 0.92(6) 0.32(2) 0.140(13) -0.018(13) -0.13(3) 0.29(3)
O1 0.067(4) 0.080(5) 0.126(7) 0.010(4) -0.009(4) -0.024(4)
O2 0.100(5) 0.080(4) 0.058(4) 0.017(3) 0.039(4) 0.030(4)
O3 0.052(4) 0.089(4) 0.065(4) -0.018(3) -0.002(3) 0.027(3)
O4 0.235(11) 0.081(5) 0.090(6) 0.037(4) -0.057(6) -0.070(6)
O5 0.102(6) 0.114(6) 0.152(8) -0.086(6) 0.076(6) -0.043(5)
O6 0.069(6) 0.51(2) 0.047(5) 0.015(9) -0.004(4) -0.047(9)
C1 0.20(2) 0.23(2) 0.088(12) 0.007(12) -0.035(13) 0.106(18)
C2 0.122(14) 0.26(2) 0.146(17) -0.023(16) -0.021(13) -0.038(15)
C3 0.29(3) 0.26(2) 0.075(11) -0.004(13) -0.053(14) 0.03(2)
C4 0.059(6) 0.090(7) 0.067(6) -0.004(5) -0.019(5) 0.017(5)
C5 0.067(7) 0.107(9) 0.145(12) 0.017(8) -0.012(7) 0.040(6)
C6 0.119(10) 0.101(9) 0.119(11) -0.013(8) -0.034(8) -0.005(8)
C7 0.109(9) 0.093(8) 0.082(8) 0.009(6) 0.048(7) 0.032(7)
C8 0.069(9) 0.31(2) 0.127(13) 0.005(14) 0.049(8) 0.026(11)
C9 0.141(12) 0.174(14) 0.094(11) -0.004(9) 0.068(9) 0.003(10)
C10 0.117(11) 0.106(11) 0.162(15) -0.006(10) -0.020(10) -0.044(9)
C11 0.27(3) 0.099(12) 0.25(3) -0.047(14) 0.13(2) -0.016(13)
C12 0.33(3) 0.21(2) 0.21(2) -0.017(17) 0.10(2) -0.18(2)
C13 0.125(12) 0.153(13) 0.157(15) -0.083(11) 0.085(12) -0.051(11)
C14 0.138(17) 0.41(4) 0.26(3) -0.22(3) 0.070(19) -0.03(2)
C15 0.186(18) 0.25(2) 0.180(18) -0.149(17) 0.053(14) -0.029(16)
C16 0.210(19) 0.220(19) 0.33(3) 0.23(2) -0.160(19) -0.172(17)
C17 0.23(2) 0.46(4) 0.42(4) 0.40(4) -0.16(3) -0.17(3)
C18 0.23(2) 0.079(10) 0.211(19) -0.005(10) 0.066(16) -0.053(11)

loop_
_atom_type_symbol
_atom_type_description
_atom_type_scat_dispersion_real
_atom_type_scat_dispersion_imag
_atom_type_scat_source
C C 0.0033 0.0016 'International Tables Vol C Tables 4.2.6.8 and 6.1.1.4'
H H 0.0000 0.0000 'International Tables Vol C Tables 4.2.6.8 and 6.1.1.4'
O O 0.0106 0.0060 'International Tables Vol C Tables 4.2.6.8 and 6.1.1.4'
F F 0.0171 0.0103 'International Tables Vol C Tables 4.2.6.8 and 6.1.1.4'
P P 0.1023 0.0942 'International Tables Vol C Tables 4.2.6.8 and 6.1.1.4'
Cu Cu 0.3201 1.2651 'International Tables Vol C Tables 4.2.6.8 and 6.1.1.4'
Se Se -0.0929 2.2259 'International Tables Vol C Tables 4.2.6.8 and 6.1.1.4'

loop_
_geom_angle_atom_site_label_1
_geom_angle_atom_site_label_2
_geom_angle_atom_site_label_3
_geom_angle
_geom_angle_site_symmetry_1
_geom_angle_site_symmetry_3
P2 Se1 Cu2 105.66(9) . .
P2 Se1 Cu1 105.48(8) . .
Cu2 Se1 Cu1 86.85(9) . .
P2 Se1 Cu8 99.21(8) . .
Cu2 Se1 Cu8 22.75(6) . .
Cu1 Se1 Cu8 67.14(9) . .
P2 Se1 Cu5 99.59(8) . .
Cu2 Se1 Cu5 68.43(9) . .
Cu1 Se1 Cu5 21.24(6) . .
Cu8 Se1 Cu5 47.09(9) . .
P3 Se2 Cu1 103.10(10) . .
P3 Se2 Cu3 104.98(9) . .
Cu1 Se2 Cu3 87.48(9) . .
P3 Se2 Cu6 98.98(9) . .
Cu1 Se2 Cu6 69.08(9) . .
Cu3 Se2 Cu6 20.84(6) . .
P3 Se2 Cu5 97.77(9) . .
Cu1 Se2 Cu5 21.07(6) . .
Cu3 Se2 Cu5 68.90(9) . .
Cu6 Se2 Cu5 49.17(10) . .
P2 Se3 Cu3 104.29(9) 7_557 .
P2 Se3 Cu4 104.90(9) 7_557 7_557
Cu3 Se3 Cu4 87.06(8) . 7_557
P2 Se3 Cu7 98.85(8) 7_557 7_557
Cu3 Se3 Cu7 69.28(9) . 7_557
Cu4 Se3 Cu7 20.47(6) 7_557 7_557
P2 Se3 Cu6 98.73(8) 7_557 .
Cu3 Se3 Cu6 20.86(7) . .
Cu4 Se3 Cu6 68.75(9) 7_557 .
Cu7 Se3 Cu6 49.58(10) 7_557 .
P3 Se4 Cu2 106.86(9) 7_557 7_557
P3 Se4 Cu4 104.37(10) 7_557 .
Cu2 Se4 Cu4 87.36(8) 7_557 .
P3 Se4 Cu7 99.04(9) 7_557 .
Cu2 Se4 Cu7 69.78(9) 7_557 .
Cu4 Se4 Cu7 20.39(6) . .
P3 Se4 Cu8 99.83(8) 7_557 7_557
Cu2 Se4 Cu8 22.46(6) 7_557 7_557
Cu4 Se4 Cu8 68.03(8) . 7_557
Cu7 Se4 Cu8 48.83(9) . 7_557
P1 Se5 Cu4 102.74(9) . .
P1 Se5 Cu1 106.29(8) . .
Cu4 Se5 Cu1 88.17(8) . .
P1 Se5 Cu7 98.45(8) . .
Cu4 Se5 Cu7 20.51(7) . .
Cu1 Se5 Cu7 69.89(10) . .
P1 Se5 Cu5 99.81(8) . .
Cu4 Se5 Cu5 69.42(9) . .
Cu1 Se5 Cu5 21.35(6) . .
Cu7 Se5 Cu5 49.85(10) . .
P1 Se6 Cu2 103.16(9) . 7_557
P1 Se6 Cu3 106.20(9) . .
Cu2 Se6 Cu3 87.80(8) 7_557 .
P1 Se6 Cu6 99.71(9) . .
Cu2 Se6 Cu6 69.59(9) 7_557 .
Cu3 Se6 Cu6 20.90(6) . .
P1 Se6 Cu8 97.62(8) . 7_557
Cu2 Se6 Cu8 22.49(7) 7_557 7_557
Cu3 Se6 Cu8 68.14(9) . 7_557
Cu6 Se6 Cu8 48.41(10) . 7_557
Cu5 Cu1 Se1 94.9(2) . .
Cu5 Cu1 Se2 95.9(2) . .
Se1 Cu1 Se2 121.01(9) . .
Cu5 Cu1 Se5 94.0(2) . .
Se1 Cu1 Se5 117.98(9) . .
Se2 Cu1 Se5 118.82(9) . .
Cu5 Cu1 Cu8 38.0(2) . .
Se1 Cu1 Cu8 60.71(8) . .
Se2 Cu1 Cu8 98.97(9) . .
Se5 Cu1 Cu8 123.19(11) . .
Cu5 Cu1 Cu6 40.0(2) . .
Se1 Cu1 Cu6 126.35(11) . .
Se2 Cu1 Cu6 59.49(9) . .
Se5 Cu1 Cu6 96.88(9) . .
Cu8 Cu1 Cu6 66.27(10) . .
Cu5 Cu1 Cu7 39.2(2) . .
Se1 Cu1 Cu7 95.95(9) . .
Se2 Cu1 Cu7 126.34(11) . .
Se5 Cu1 Cu7 58.82(8) . .
Cu8 Cu1 Cu7 64.77(10) . .
Cu6 Cu1 Cu7 67.45(10) . .
Cu1 Cu5 Cu8 125.7(3) . .
Cu1 Cu5 Cu6 123.7(3) . .
Cu8 Cu5 Cu6 91.15(16) . .
Cu1 Cu5 Cu7 124.8(3) . .
Cu8 Cu5 Cu7 88.98(16) . .
Cu6 Cu5 Cu7 92.07(16) . .
Cu1 Cu5 Se5 64.7(2) . .
Cu8 Cu5 Se5 147.02(13) . .
Cu6 Cu5 Se5 108.40(12) . .
Cu7 Cu5 Se5 64.69(10) . .
Cu1 Cu5 Se1 63.9(2) . .
Cu8 Cu5 Se1 66.14(10) . .
Cu6 Cu5 Se1 149.27(13) . .
Cu7 Cu5 Se1 107.18(11) . .
Se5 Cu5 Se1 101.52(10) . .
Cu1 Cu5 Se2 63.1(2) . .
Cu8 Cu5 Se2 110.70(11) . .
Cu6 Cu5 Se2 64.63(11) . .
Cu7 Cu5 Se2 148.85(13) . .
Se5 Cu5 Se2 101.74(10) . .
Se1 Cu5 Se2 102.91(11) . .
Cu1 Cu5 Cu2 108.5(2) . .
Cu8 Cu5 Cu2 17.17(9) . .
Cu6 Cu5 Cu2 102.75(13) . .
Cu7 Cu5 Cu2 101.04(13) . .
Se5 Cu5 Cu2 145.83(11) . .
Se1 Cu5 Cu2 50.95(7) . .
Se2 Cu5 Cu2 104.03(9) . .
Cu1 Cu5 Cu3 108.6(2) . .
Cu8 Cu5 Cu3 102.09(13) . .
Cu6 Cu5 Cu3 15.13(9) . .
Cu7 Cu5 Cu3 102.52(14) . .
Se5 Cu5 Cu3 102.77(9) . .
Se1 Cu5 Cu3 147.55(11) . .
Se2 Cu5 Cu3 51.06(7) . .
Cu2 Cu5 Cu3 110.81(11) . .
Cu1 Cu5 Cu4 110.0(2) . .
Cu8 Cu5 Cu4 99.80(13) . .
Cu6 Cu5 Cu4 101.86(14) . .
Cu7 Cu5 Cu4 14.83(9) . .
Se5 Cu5 Cu4 51.15(7) . .
Se1 Cu5 Cu4 102.23(9) . .
Se2 Cu5 Cu4 146.32(11) . .
Cu2 Cu5 Cu4 109.17(11) . .
Cu3 Cu5 Cu4 109.72(11) . .
Cu1 Cu5 Cu8 145.9(3) . 7_557
Cu8 Cu5 Cu8 88.36(15) . 7_557
Cu6 Cu5 Cu8 45.78(11) . 7_557
Cu7 Cu5 Cu8 46.35(10) . 7_557
Se5 Cu5 Cu8 87.02(9) . 7_557
Se1 Cu5 Cu8 145.23(12) . 7_557
Se2 Cu5 Cu8 108.26(10) . 7_557
Cu2 Cu5 Cu8 105.52(13) . 7_557
Cu3 Cu5 Cu8 57.50(8) . 7_557
Cu4 Cu5 Cu8 57.44(8) . 7_557
Cu1 Cu5 Cu7 143.4(2) . 7_557
Cu8 Cu5 Cu7 45.40(10) . 7_557
Cu6 Cu5 Cu7 45.78(11) . 7_557
Cu7 Cu5 Cu7 91.78(16) . 7_557
Se5 Cu5 Cu7 146.47(13) . 7_557
Se1 Cu5 Cu7 108.43(10) . 7_557
Se2 Cu5 Cu7 86.17(9) . 7_557
Cu2 Cu5 Cu7 57.90(8) . 7_557
Cu3 Cu5 Cu7 57.29(8) . 7_557
Cu4 Cu5 Cu7 106.60(14) . 7_557
Cu8 Cu5 Cu7 59.72(9) 7_557 7_557
Cu1 Cu5 H0 179.6(3) . .
Cu8 Cu5 H0 53.94(11) . .
Cu6 Cu5 H0 56.45(12) . .
Cu7 Cu5 H0 55.37(12) . .
Se5 Cu5 H0 115.61(12) . .
Se1 Cu5 H0 115.83(12) . .
Se2 Cu5 H0 116.96(12) . .
Cu2 Cu5 H0 71.11(10) . .
Cu3 Cu5 H0 71.57(10) . .
Cu4 Cu5 H0 70.18(10) . .
Cu8 Cu5 H0 34.41(7) 7_557 .
Cu7 Cu5 H0 36.41(8) 7_557 .
Cu6 Cu3 Se3 94.5(2) . .
Cu6 Cu3 Se6 93.9(2) . .
Se3 Cu3 Se6 120.14(10) . .
Cu6 Cu3 Se2 94.1(2) . .
Se3 Cu3 Se2 119.24(10) . .
Se6 Cu3 Se2 119.06(10) . .
Cu6 Cu3 Cu8 37.4(2) . 7_557
Se3 Cu3 Cu8 96.74(9) . 7_557
Se6 Cu3 Cu8 60.42(8) . 7_557
Se2 Cu3 Cu8 123.54(11) . 7_557
Cu6 Cu3 Cu7 38.8(2) . 7_557
Se3 Cu3 Cu7 59.40(8) . 7_557
Se6 Cu3 Cu7 124.38(12) . 7_557
Se2 Cu3 Cu7 96.65(9) . 7_557
Cu8 Cu3 Cu7 64.45(10) 7_557 7_557
Cu6 Cu3 Cu5 37.8(2) . .
Se3 Cu3 Cu5 123.91(11) . .
Se6 Cu3 Cu5 96.11(9) . .
Se2 Cu3 Cu5 60.04(9) . .
Cu8 Cu3 Cu5 63.92(10) 7_557 .
Cu7 Cu3 Cu5 64.96(10) 7_557 .
Cu3 Cu6 Cu8 127.4(3) . 7_557
Cu3 Cu6 Cu7 125.7(3) . 7_557
Cu8 Cu6 Cu7 87.96(16) 7_557 7_557
Cu3 Cu6 Cu5 127.1(3) . .
Cu8 Cu6 Cu5 87.42(16) 7_557 .
Cu7 Cu6 Cu5 88.44(16) 7_557 .
Cu3 Cu6 Se6 65.2(2) . .
Cu8 Cu6 Se6 66.57(10) 7_557 .
Cu7 Cu6 Se6 148.01(14) 7_557 .
Cu5 Cu6 Se6 108.40(12) . .
Cu3 Cu6 Se3 64.7(2) . .
Cu8 Cu6 Se3 109.00(12) 7_557 .
Cu7 Cu6 Se3 65.19(10) 7_557 .
Cu5 Cu6 Se3 147.54(14) . .
Se6 Cu6 Se3 103.85(11) . .
Cu3 Cu6 Se2 65.1(2) . .
Cu8 Cu6 Se2 147.77(13) 7_557 .
Cu7 Cu6 Se2 108.47(12) 7_557 .
Cu5 Cu6 Se2 66.19(10) . .
Se6 Cu6 Se2 103.25(11) . .
Se3 Cu6 Se2 103.11(11) . .
Cu3 Cu6 Cu4 110.4(3) . 7_557
Cu8 Cu6 Cu4 99.28(14) 7_557 7_557
Cu7 Cu6 Cu4 15.27(9) 7_557 7_557
Cu5 Cu6 Cu4 99.10(14) . 7_557
Se6 Cu6 Cu4 147.90(11) . 7_557
Se3 Cu6 Cu4 51.71(7) . 7_557
Se2 Cu6 Cu4 102.78(10) . 7_557
Cu3 Cu6 Cu2 109.7(3) . 7_557
Cu8 Cu6 Cu2 17.63(8) 7_557 7_557
Cu7 Cu6 Cu2 100.76(14) 7_557 7_557
Cu5 Cu6 Cu2 99.78(14) . 7_557
Se6 Cu6 Cu2 50.64(7) . 7_557
Se3 Cu6 Cu2 103.36(10) . 7_557
Se2 Cu6 Cu2 146.73(11) . 7_557
Cu4 Cu6 Cu2 109.37(12) 7_557 7_557
Cu3 Cu6 Cu1 110.8(3) . .
Cu8 Cu6 Cu1 99.47(14) 7_557 .
Cu7 Cu6 Cu1 99.76(14) 7_557 .
Cu5 Cu6 Cu1 16.31(8) . .
Se6 Cu6 Cu1 103.14(9) . .
Se3 Cu6 Cu1 146.67(11) . .
Se2 Cu6 Cu1 51.42(7) . .
Cu4 Cu6 Cu1 107.69(12) 7_557 .
Cu2 Cu6 Cu1 108.81(11) 7_557 .
Cu3 Cu6 Cu8 146.9(3) . .
Cu8 Cu6 Cu8 85.78(16) 7_557 .
Cu7 Cu6 Cu8 45.24(11) 7_557 .
Cu5 Cu6 Cu8 43.21(10) . .
Se6 Cu6 Cu8 142.88(13) . .
Se3 Cu6 Cu8 108.49(10) . .
Se2 Cu6 Cu8 86.84(9) . .
Cu4 Cu6 Cu8 56.98(8) 7_557 .
Cu2 Cu6 Cu8 103.40(14) 7_557 .
Cu1 Cu6 Cu8 55.81(9) . .
Cu3 Cu6 Cu5 145.5(3) . 7_557
Cu8 Cu6 Cu5 42.57(10) 7_557 7_557
Cu7 Cu6 Cu5 45.39(11) 7_557 7_557
Cu5 Cu6 Cu5 87.42(16) . 7_557
Se6 Cu6 Cu5 106.80(10) . 7_557
Se3 Cu6 Cu5 86.74(9) . 7_557
Se2 Cu6 Cu5 145.03(13) . 7_557
Cu4 Cu6 Cu5 57.38(9) 7_557 7_557
Cu2 Cu6 Cu5 56.38(9) 7_557 7_557
Cu1 Cu6 Cu5 103.73(14) . 7_557
Cu8 Cu6 Cu5 58.32(10) . 7_557
Cu3 Cu6 H0 179.4(3) . .
Cu8 Cu6 H0 52.10(11) 7_557 .
Cu7 Cu6 H0 54.77(12) 7_557 .
Cu5 Cu6 H0 53.01(12) . .
Se6 Cu6 H0 114.19(12) . .
Se3 Cu6 H0 115.59(12) . .
Se2 Cu6 H0 115.26(12) . .
Cu4 Cu6 H0 70.03(10) 7_557 .
Cu2 Cu6 H0 69.72(10) 7_557 .
Cu1 Cu6 H0 69.32(10) . .
Cu8 Cu6 H0 33.68(7) . .
Cu5 Cu6 H0 34.41(7) 7_557 .
Cu7 Cu4 Se4 95.1(2) . .
Cu7 Cu4 Se5 94.3(3) . .
Se4 Cu4 Se5 119.84(10) . .
Cu7 Cu4 Se3 94.3(2) . 7_557
Se4 Cu4 Se3 120.14(10) . 7_557
Se5 Cu4 Se3 118.16(10) . 7_557
Cu7 Cu4 Cu8 38.5(2) . 7_557
Se4 Cu4 Cu8 60.60(8) . 7_557
Se5 Cu4 Cu8 96.50(9) . 7_557
Se3 Cu4 Cu8 125.07(11) 7_557 7_557
Cu7 Cu4 Cu6 39.0(2) . 7_557
Se4 Cu4 Cu6 96.97(10) . 7_557
Se5 Cu4 Cu6 124.80(11) . 7_557
Se3 Cu4 Cu6 59.54(8) 7_557 7_557
Cu8 Cu4 Cu6 65.80(10) 7_557 7_557
Cu7 Cu4 Cu5 38.0(2) . .
Se4 Cu4 Cu5 124.02(11) . .
Se5 Cu4 Cu5 59.43(8) . .
Se3 Cu4 Cu5 97.19(9) 7_557 .
Cu8 Cu4 Cu5 63.95(10) 7_557 .
Cu6 Cu4 Cu5 66.11(10) 7_557 .
Cu4 Cu7 Cu8 126.3(3) . 7_557
Cu4 Cu7 Cu6 125.7(3) . 7_557
Cu8 Cu7 Cu6 89.13(16) 7_557 7_557
Cu4 Cu7 Cu5 127.1(3) . .
Cu8 Cu7 Cu5 86.52(16) 7_557 .
Cu6 Cu7 Cu5 89.59(16) 7_557 .
Cu4 Cu7 Se5 65.2(2) . .
Cu8 Cu7 Se5 108.21(12) 7_557 .
Cu6 Cu7 Se5 147.82(14) 7_557 .
Cu5 Cu7 Se5 65.46(10) . .
Cu4 Cu7 Se3 65.3(2) . 7_557
Cu8 Cu7 Se3 148.92(14) 7_557 7_557
Cu6 Cu7 Se3 65.23(10) 7_557 7_557
Cu5 Cu7 Se3 109.35(12) . 7_557
Se5 Cu7 Se3 102.73(10) . 7_557
Cu4 Cu7 Se4 64.5(2) . .
Cu8 Cu7 Se4 66.26(10) 7_557 .
Cu6 Cu7 Se4 108.20(12) 7_557 .
Cu5 Cu7 Se4 146.52(13) . .
Se5 Cu7 Se4 103.63(11) . .
Se3 Cu7 Se4 103.89(11) 7_557 .
Cu4 Cu7 Cu3 110.2(3) . 7_557
Cu8 Cu7 Cu3 100.54(14) 7_557 7_557
Cu6 Cu7 Cu3 15.49(9) 7_557 7_557
Cu5 Cu7 Cu3 100.63(14) . 7_557
Se5 Cu7 Cu3 146.67(11) . 7_557
Se3 Cu7 Cu3 51.32(7) 7_557 7_557
Se4 Cu7 Cu3 103.14(10) . 7_557
Cu4 Cu7 Cu2 108.7(3) . 7_557
Cu8 Cu7 Cu2 17.62(8) 7_557 7_557
Cu6 Cu7 Cu2 101.59(14) 7_557 7_557
Cu5 Cu7 Cu2 98.96(14) . 7_557
Se5 Cu7 Cu2 102.13(9) . 7_557
Se3 Cu7 Cu2 148.14(12) 7_557 7_557
Se4 Cu7 Cu2 50.60(6) . 7_557
Cu3 Cu7 Cu2 110.15(11) 7_557 7_557
Cu4 Cu7 Cu1 111.2(3) . .
Cu8 Cu7 Cu1 98.17(14) 7_557 .
Cu6 Cu7 Cu1 100.57(14) 7_557 .
Cu5 Cu7 Cu1 15.94(8) . .
Se5 Cu7 Cu1 51.28(7) . .
Se3 Cu7 Cu1 103.39(9) 7_557 .
Se4 Cu7 Cu1 146.57(11) . .
Cu3 Cu7 Cu1 108.91(11) 7_557 .
Cu2 Cu7 Cu1 107.65(11) 7_557 .
Cu4 Cu7 Cu8 147.1(3) . .
Cu8 Cu7 Cu8 86.60(15) 7_557 .
Cu6 Cu7 Cu8 45.52(11) 7_557 .
Cu5 Cu7 Cu8 44.07(10) . .
Se5 Cu7 Cu8 107.11(10) . .
Se3 Cu7 Cu8 87.11(9) 7_557 .
Se4 Cu7 Cu8 144.08(13) . .
Cu3 Cu7 Cu8 57.47(8) 7_557 .
Cu2 Cu7 Cu8 104.21(13) 7_557 .
Cu1 Cu7 Cu8 56.13(9) . .
Cu4 Cu7 Cu5 144.6(3) . 7_557
Cu8 Cu7 Cu5 43.36(10) 7_557 7_557
Cu6 Cu7 Cu5 45.78(11) 7_557 7_557
Cu5 Cu7 Cu5 88.22(16) . 7_557
Se5 Cu7 Cu5 144.35(13) . 7_557
Se3 Cu7 Cu5 108.74(10) 7_557 7_557
Se4 Cu7 Cu5 84.89(9) . 7_557
Cu3 Cu7 Cu5 57.75(9) 7_557 7_557
Cu2 Cu7 Cu5 56.72(8) 7_557 7_557
Cu1 Cu7 Cu5 104.16(14) . 7_557
Cu8 Cu7 Cu5 59.26(9) . 7_557
Cu4 Cu7 H0 178.1(3) . .
Cu8 Cu7 H0 51.97(11) 7_557 .
Cu6 Cu7 H0 55.83(12) 7_557 .
Cu5 Cu7 H0 53.03(12) . .
Se5 Cu7 H0 114.21(12) . .
Se3 Cu7 H0 116.60(12) 7_557 .
Se4 Cu7 H0 114.19(12) . .
Cu3 Cu7 H0 71.33(10) 7_557 .
Cu2 Cu7 H0 69.59(9) 7_557 .
Cu1 Cu7 H0 68.97(10) . .
Cu8 Cu7 H0 34.63(7) . .
Cu5 Cu7 H0 35.19(7) 7_557 .
Cu8 Cu2 Se6 96.0(2) . 7_557
Cu8 Cu2 Se4 95.7(2) . 7_557
Se6 Cu2 Se4 120.00(9) 7_557 7_557
Cu8 Cu2 Se1 93.94(19) . .
Se6 Cu2 Se1 119.43(9) 7_557 .
Se4 Cu2 Se1 118.13(10) 7_557 .
Cu8 Cu2 Cu5 37.58(18) . .
Se6 Cu2 Cu5 126.04(11) 7_557 .
Se4 Cu2 Cu5 95.97(9) 7_557 .
Se1 Cu2 Cu5 60.62(8) . .
Cu8 Cu2 Cu6 39.96(18) . 7_557
Se6 Cu2 Cu6 59.77(9) 7_557 7_557
Se4 Cu2 Cu6 126.89(11) 7_557 7_557
Se1 Cu2 Cu6 96.91(9) . 7_557
Cu5 Cu2 Cu6 66.59(10) . 7_557
Cu8 Cu2 Cu7 40.42(17) . 7_557
Se6 Cu2 Cu7 97.96(10) 7_557 7_557
Se4 Cu2 Cu7 59.62(8) 7_557 7_557
Se1 Cu2 Cu7 125.40(11) . 7_557
Cu5 Cu2 Cu7 65.38(10) . 7_557
Cu6 Cu2 Cu7 67.71(11) 7_557 7_557
Cu2 Cu8 Cu5 125.2(2) . .
Cu2 Cu8 Cu6 122.4(2) . 7_557
Cu5 Cu8 Cu6 93.47(16) . 7_557
Cu2 Cu8 Cu7 122.0(2) . 7_557
Cu5 Cu8 Cu7 91.24(15) . 7_557
Cu6 Cu8 Cu7 93.88(15) 7_557 7_557
Cu2 Cu8 Se1 63.30(18) . .
Cu5 Cu8 Se1 66.77(11) . .
Cu6 Cu8 Se1 108.69(11) 7_557 .
Cu7 Cu8 Se1 148.79(13) 7_557 .
Cu2 Cu8 Se6 61.55(18) . 7_557
Cu5 Cu8 Se6 150.92(12) . 7_557
Cu6 Cu8 Se6 65.02(11) 7_557 7_557
Cu7 Cu8 Se6 108.72(11) 7_557 7_557
Se1 Cu8 Se6 100.41(9) . 7_557
Cu2 Cu8 Se4 61.86(18) . 7_557
Cu5 Cu8 Se4 107.61(11) . 7_557
Cu6 Cu8 Se4 149.73(12) 7_557 7_557
Cu7 Cu8 Se4 64.91(10) 7_557 7_557
Se1 Cu8 Se4 99.65(10) . 7_557
Se6 Cu8 Se4 100.09(9) 7_557 7_557
Cu2 Cu8 Cu1 108.9(2) . .
Cu5 Cu8 Cu1 16.31(9) . .
Cu6 Cu8 Cu1 104.48(13) 7_557 .
Cu7 Cu8 Cu1 102.22(13) 7_557 .
Se1 Cu8 Cu1 52.15(7) . .
Se6 Cu8 Cu1 147.72(10) 7_557 .
Se4 Cu8 Cu1 101.16(9) 7_557 .
Cu2 Cu8 Cu4 106.8(2) . 7_557
Cu5 Cu8 Cu4 101.71(13) . 7_557
Cu6 Cu8 Cu4 103.99(13) 7_557 7_557
Cu7 Cu8 Cu4 15.20(9) 7_557 7_557
Se1 Cu8 Cu4 145.76(11) . 7_557
Se6 Cu8 Cu4 102.40(9) 7_557 7_557
Se4 Cu8 Cu4 51.37(6) 7_557 7_557
Cu1 Cu8 Cu4 109.84(10) . 7_557
Cu2 Cu8 Cu3 107.2(2) . 7_557
Cu5 Cu8 Cu3 104.04(13) . 7_557
Cu6 Cu8 Cu3 15.25(9) 7_557 7_557
Cu7 Cu8 Cu3 104.34(13) 7_557 7_557
Se1 Cu8 Cu3 102.43(9) . 7_557
Se6 Cu8 Cu3 51.44(7) 7_557 7_557
Se4 Cu8 Cu3 146.58(10) 7_557 7_557
Cu1 Cu8 Cu3 112.18(11) . 7_557
Cu4 Cu8 Cu3 111.74(11) 7_557 7_557
Cu2 Cu8 Cu5 143.1(2) . 7_557
Cu5 Cu8 Cu5 91.64(15) . 7_557
Cu6 Cu8 Cu5 46.80(11) 7_557 7_557
Cu7 Cu8 Cu5 47.13(11) 7_557 7_557
Se1 Cu8 Cu5 148.03(12) . 7_557
Se6 Cu8 Cu5 87.21(9) 7_557 7_557
Se4 Cu8 Cu5 109.59(9) 7_557 7_557
Cu1 Cu8 Cu5 107.95(13) . 7_557
Cu4 Cu8 Cu5 58.61(8) 7_557 7_557
Cu3 Cu8 Cu5 58.58(9) 7_557 7_557
Cu2 Cu8 Cu7 144.6(2) . .
Cu5 Cu8 Cu7 46.94(11) . .
Cu6 Cu8 Cu7 46.53(11) 7_557 .
Cu7 Cu8 Cu7 93.41(15) 7_557 .
Se1 Cu8 Cu7 87.30(8) . .
Se6 Cu8 Cu7 109.15(9) 7_557 .
Se4 Cu8 Cu7 148.22(11) 7_557 .
Cu1 Cu8 Cu7 59.10(8) . .
Cu4 Cu8 Cu7 108.60(13) 7_557 .
Cu3 Cu8 Cu7 58.08(8) 7_557 .
Cu5 Cu8 Cu7 61.02(9) 7_557 .
Cu2 Cu8 H0 178.3(2) . .
Cu5 Cu8 H0 56.15(12) . .
Cu6 Cu8 H0 57.75(12) 7_557 .
Cu7 Cu8 H0 56.45(11) 7_557 .
Se1 Cu8 H0 118.41(11) . .
Se6 Cu8 H0 117.85(12) 7_557 .
Se4 Cu8 H0 117.02(11) 7_557 .
Cu1 Cu8 H0 72.47(10) . .
Cu4 Cu8 H0 71.64(9) 7_557 .
Cu3 Cu8 H0 73.01(10) 7_557 .
Cu5 Cu8 H0 35.49(7) 7_557 .
Cu7 Cu8 H0 36.96(7) . .
O1 P1 O2 108.4(4) . .
O1 P1 Se5 103.3(3) . .
O2 P1 Se5 111.9(2) . .
O1 P1 Se6 110.7(3) . .
O2 P1 Se6 102.9(3) . .
Se5 P1 Se6 119.48(10) . .
O4 P2 O3 105.7(5) . .
O4 P2 Se1 106.0(4) . .
O3 P2 Se1 110.1(2) . .
O4 P2 Se3 111.0(3) . 7_557
O3 P2 Se3 104.2(2) . 7_557
Se1 P2 Se3 119.13(10) . 7_557
O5 P3 O6 109.6(7) . .
O5 P3 Se4 109.8(3) . 7_557
O6 P3 Se4 103.9(5) . 7_557
O5 P3 Se2 104.3(3) . .
O6 P3 Se2 110.1(3) . .
Se4 P3 Se2 119.00(11) 7_557 .
F2 P4 F2 161(3) . 2_556
F2 P4 F3 84.4(15) . 2_556
F2 P4 F3 85.0(13) 2_556 2_556
F2 P4 F3 85.0(13) . .
F2 P4 F3 84.4(15) 2_556 .
F3 P4 F3 113(3) 2_556 .
F2 P4 F1 85.2(12) . .
F2 P4 F1 109.7(19) 2_556 .
F3 P4 F1 158.9(19) 2_556 .
F3 P4 F1 83.9(10) . .
F2 P4 F1 109.7(19) . 2_556
F2 P4 F1 85.2(12) 2_556 2_556
F3 P4 F1 83.9(10) 2_556 2_556
F3 P4 F1 159(2) . 2_556
F1 P4 F1 82.5(14) . 2_556
C10 O1 P1 123.9(7) . .
C7 O2 P1 128.1(6) . .
C4 O3 P2 122.0(6) . .
C16 O4 P2 154.6(11) . .
C13 O5 P3 125.2(9) . .
C1 O6 P3 143.2(15) . .
O6 C1 C2 130(2) . .
O6 C1 C3 108.7(19) . .
C2 C1 C3 110.5(16) . .
O6 C1 H1A 100.6 . .
C2 C1 H1A 100.6 . .
C3 C1 H1A 100.6 . .
C1 C2 H2A 109.5 . .
C1 C2 H2B 109.5 . .
H2A C2 H2B 109.5 . .
C1 C2 H2C 109.5 . .
H2A C2 H2C 109.5 . .
H2B C2 H2C 109.5 . .
C1 C3 H3A 109.5 . .
C1 C3 H3B 109.5 . .
H3A C3 H3B 109.5 . .
C1 C3 H3C 109.5 . .
H3A C3 H3C 109.5 . .
H3B C3 H3C 109.5 . .
C6 C4 C5 114.2(9) . .
C6 C4 O3 107.6(8) . .
C5 C4 O3 106.7(8) . .
C6 C4 H4A 109.4 . .
C5 C4 H4A 109.4 . .
O3 C4 H4A 109.4 . .
C4 C5 H5A 109.5 . .
C4 C5 H5B 109.5 . .
H5A C5 H5B 109.5 . .
C4 C5 H5C 109.5 . .
H5A C5 H5C 109.5 . .
H5B C5 H5C 109.5 . .
C4 C6 H6A 109.5 . .
C4 C6 H6B 109.5 . .
H6A C6 H6B 109.5 . .
C4 C6 H6C 109.5 . .
H6A C6 H6C 109.5 . .
H6B C6 H6C 109.5 . .
C8 C7 C9 114.0(11) . .
C8 C7 O2 109.4(11) . .
C9 C7 O2 105.5(10) . .
C8 C7 H7A 109.3 . .
C9 C7 H7A 109.3 . .
O2 C7 H7A 109.3 . .
C7 C8 H8A 109.5 . .
C7 C8 H8B 109.5 . .
H8A C8 H8B 109.5 . .
C7 C8 H8C 109.5 . .
H8A C8 H8C 109.5 . .
H8B C8 H8C 109.5 . .
C7 C9 H9A 109.5 . .
C7 C9 H9B 109.5 . .
H9A C9 H9B 109.5 . .
C7 C9 H9C 109.5 . .
H9A C9 H9C 109.5 . .
H9B C9 H9C 109.5 . .
C11 C10 O1 107.1(14) . .
C11 C10 C12 113.9(14) . .
O1 C10 C12 105.0(14) . .
C11 C10 H10A 110.2 . .
O1 C10 H10A 110.2 . .
C12 C10 H10A 110.2 . .
C10 C11 H11A 109.5 . .
C10 C11 H11B 109.5 . .
H11A C11 H11B 109.5 . .
C10 C11 H11C 109.5 . .
H11A C11 H11C 109.5 . .
H11B C11 H11C 109.5 . .
C10 C12 H12A 109.5 . .
C10 C12 H12B 109.5 . .
H12A C12 H12B 109.5 . .
C10 C12 H12C 109.5 . .
H12A C12 H12C 109.5 . .
H12B C12 H12C 109.5 . .
C14 C13 O5 109.6(16) . .
C14 C13 C15 112.4(16) . .
O5 C13 C15 106.9(11) . .
C14 C13 H13A 109.3 . .
O5 C13 H13A 109.3 . .
C15 C13 H13A 109.3 . .
C13 C14 H14A 109.5 . .
C13 C14 H14B 109.5 . .
H14A C14 H14B 109.5 . .
C13 C14 H14C 109.5 . .
H14A C14 H14C 109.5 . .
H14B C14 H14C 109.5 . .
C13 C15 H15A 109.5 . .
C13 C15 H15B 109.5 . .
H15A C15 H15B 109.5 . .
C13 C15 H15C 109.5 . .
H15A C15 H15C 109.5 . .
H15B C15 H15C 109.5 . .
O4 C16 C18 135.3(17) . .
O4 C16 C17 110.1(16) . .
C18 C16 C17 114.3(14) . .
C16 C17 H17A 109.5 . .
C16 C17 H17B 109.5 . .
H17A C17 H17B 109.5 . .
C16 C17 H17C 109.5 . .
H17A C17 H17C 109.5 . .
H17B C17 H17C 109.5 . .
C16 C18 H18A 109.5 . .
C16 C18 H18B 109.5 . .
H18A C18 H18B 109.5 . .
C16 C18 H18C 109.5 . .
H18A C18 H18C 109.5 . .
H18B C18 H18C 109.5 . .

loop_
_geom_bond_atom_site_label_1
_geom_bond_atom_site_label_2
_geom_bond_distance
_geom_bond_site_symmetry_2
Se1 P2 2.175(2) .
Se1 Cu2 2.289(2) .
Se1 Cu1 2.314(2) .
Se1 Cu8 2.556(3) .
Se1 Cu5 2.569(3) .
Se2 P3 2.175(3) .
Se2 Cu1 2.316(2) .
Se2 Cu3 2.320(2) .
Se2 Cu6 2.552(3) .
Se2 Cu5 2.584(3) .
Se3 P2 2.179(2) 7_557
Se3 Cu3 2.311(2) .
Se3 Cu4 2.320(2) 7_557
Se3 Cu7 2.548(3) 7_557
Se3 Cu6 2.549(3) .
Se4 P3 2.169(3) 7_557
Se4 Cu2 2.287(2) 7_557
Se4 Cu4 2.315(2) .
Se4 Cu7 2.554(3) .
Se4 Cu8 2.581(3) 7_557
Se5 P1 2.162(2) .
Se5 Cu4 2.315(2) .
Se5 Cu1 2.319(2) .
Se5 Cu7 2.543(3) .
Se5 Cu5 2.559(3) .
Se6 P1 2.179(2) .
Se6 Cu2 2.278(2) 7_557
Se6 Cu3 2.317(2) .
Se6 Cu6 2.546(3) .
Se6 Cu8 2.577(3) 7_557
Cu1 Cu5 0.934(3) .
Cu1 Cu8 2.701(3) .
Cu1 Cu6 2.767(3) .
Cu1 Cu7 2.791(4) .
Cu5 Cu8 2.047(4) .
Cu5 Cu6 2.137(4) .
Cu5 Cu7 2.150(4) .
Cu5 Cu2 2.741(3) .
Cu5 Cu3 2.783(3) .
Cu5 Cu4 2.783(3) .
Cu5 Cu8 2.929(4) 7_557
Cu5 Cu7 2.981(4) 7_557
Cu5 H0 1.810(3) .
Cu3 Cu6 0.910(3) .
Cu3 Cu8 2.750(3) 7_557
Cu3 Cu7 2.768(3) 7_557
Cu6 Cu8 2.101(4) 7_557
Cu6 Cu7 2.137(4) 7_557
Cu6 Cu4 2.755(3) 7_557
Cu6 Cu2 2.762(3) 7_557
Cu6 Cu8 2.989(4) .
Cu6 Cu5 3.021(4) 7_557
Cu6 H0 1.889(4) .
Cu4 Cu7 0.893(3) .
Cu4 Se3 2.320(2) 7_557
Cu4 Cu8 2.748(3) 7_557
Cu4 Cu6 2.756(3) 7_557
Cu7 Cu8 2.123(4) 7_557
Cu7 Cu6 2.137(4) 7_557
Cu7 Se3 2.548(3) 7_557
Cu7 Cu3 2.768(3) 7_557
Cu7 Cu2 2.778(3) 7_557
Cu7 Cu8 2.943(4) .
Cu7 Cu5 2.981(4) 7_557
Cu7 H0 1.865(3) .
Cu2 Cu8 0.991(3) .
Cu2 Se6 2.278(2) 7_557
Cu2 Se4 2.287(2) 7_557
Cu2 Cu6 2.762(3) 7_557
Cu2 Cu7 2.778(3) 7_557
Cu8 Cu6 2.101(4) 7_557
Cu8 Cu7 2.123(4) 7_557
Cu8 Se6 2.577(3) 7_557
Cu8 Se4 2.581(3) 7_557
Cu8 Cu4 2.748(3) 7_557
Cu8 Cu3 2.750(3) 7_557
Cu8 Cu5 2.928(4) 7_557
Cu8 H0 1.762(3) .
P1 O1 1.577(7) .
P1 O2 1.577(6) .
P2 O4 1.548(7) .
P2 O3 1.555(6) .
P2 Se3 2.179(2) 7_557
P3 O5 1.560(8) .
P3 O6 1.560(11) .
P3 Se4 2.169(3) 7_557
P4 F2 1.396(15) .
P4 F2 1.396(15) 2_556
P4 F3 1.434(18) 2_556
P4 F3 1.434(18) .
P4 F1 1.522(15) .
P4 F1 1.522(15) 2_556
O1 C10 1.496(15) .
O2 C7 1.489(11) .
O3 C4 1.504(10) .
O4 C16 1.146(13) .
O5 C13 1.465(13) .
O6 C1 1.22(2) .
C1 C2 1.28(2) .
C1 C3 1.55(2) .
C1 H1A 0.9800 .
C2 H2A 0.9600 .
C2 H2B 0.9600 .
C2 H2C 0.9600 .
C3 H3A 0.9600 .
C3 H3B 0.9600 .
C3 H3C 0.9600 .
C4 C6 1.471(14) .
C4 C5 1.503(13) .
C4 H4A 0.9800 .
C5 H5A 0.9600 .
C5 H5B 0.9600 .
C5 H5C 0.9600 .
C6 H6A 0.9600 .
C6 H6B 0.9600 .
C6 H6C 0.9600 .
C7 C8 1.460(18) .
C7 C9 1.484(18) .
C7 H7A 0.9800 .
C8 H8A 0.9600 .
C8 H8B 0.9600 .
C8 H8C 0.9600 .
C9 H9A 0.9600 .
C9 H9B 0.9600 .
C9 H9C 0.9600 .
C10 C11 1.40(2) .
C10 C12 1.53(2) .
C10 H10A 0.9800 .
C11 H11A 0.9600 .
C11 H11B 0.9600 .
C11 H11C 0.9600 .
C12 H12A 0.9600 .
C12 H12B 0.9600 .
C12 H12C 0.9600 .
C13 C14 1.43(3) .
C13 C15 1.54(2) .
C13 H13A 0.9800 .
C14 H14A 0.9600 .
C14 H14B 0.9600 .
C14 H14C 0.9600 .
C15 H15A 0.9600 .
C15 H15B 0.9600 .
C15 H15C 0.9600 .
C16 C18 1.35(2) .
C16 C17 1.49(2) .
C17 H17A 0.9600 .
C17 H17B 0.9600 .
C17 H17C 0.9600 .
C18 H18A 0.9600 .
C18 H18B 0.9600 .
C18 H18C 0.9600 .
